data_4317543
loop_
_publ_author_name
'Guillem Arom\'i'
'Sumit Bhaduri'
'Pau Art\'us'
'Kirsten Folting'
'George Christou'

_publ_section_title
;
 Bridging Nitrate Groups in [Mn4O3(NO3)(O2CMe)3(R2dbm)3] (R = H, Et) and
 [Mn4O2(NO3)(O2CEt)6(bpy)2](ClO4): Acidolysis Routes to Tetranuclear
 Manganese Carboxylate Complexes
;
_journal_name_full 'Inorganic Chemistry'
_journal_page_first 805
_journal_page_last 817
_journal_paper_doi 10.1021/ic0105617
_journal_volume 41
_journal_year 2002
_chemical_formula_sum 'C54 H64 Mn4 O18'
_chemical_formula_weight 1220.84
_space_group_IT_number 14
_symmetry_cell_setting monoclinic
_symmetry_space_group_name_Hall '-P 2yn'
_symmetry_space_group_name_H-M 'P 1 21/n 1'
_audit_creation_method 'minor manual editing of SDT2CIF v. 1.2 BETA  output'
_cell_angle_alpha 90
_cell_angle_beta 97.921(8)
_cell_angle_gamma 90
_cell_formula_units_Z 2
_cell_length_a 10.1255(14)
_cell_length_b 17.486(2)
_cell_length_c 15.464(2)
_cell_measurement_reflns_used 78
_cell_measurement_temperature 103.
_cell_measurement_theta_max 12.33
_cell_measurement_theta_min 9.52
_cell_volume 2711.8(6)
_computing_cell_refinement 'XTEL, local package'
_computing_data_collection 'NPS, local program'
_computing_data_reduction 'XTEL, local package'
_computing_molecular_graphics 'XTEL, local package'
_computing_publication_material 'XTEL, local package'
_computing_structure_refinement 'XTEL, local package'
_computing_structure_solution MULTAN78
_diffrn_ambient_temperature 103.
_diffrn_measured_fraction_theta_full 0
_diffrn_measured_fraction_theta_max 1
_diffrn_measurement_device_type 'refurbished Picker diffractometer'
_diffrn_measurement_method '\q/2\q scans'
_diffrn_radiation_type 'Mo K\a'
_diffrn_radiation_wavelength 0.71069
_diffrn_reflns_av_R_equivalents 0.019
_diffrn_reflns_limit_h_max 6
_diffrn_reflns_limit_h_min -12
_diffrn_reflns_limit_k_max 20
_diffrn_reflns_limit_k_min -9
_diffrn_reflns_limit_l_max 18
_diffrn_reflns_limit_l_min -18
_diffrn_reflns_number 8069
_diffrn_reflns_theta_full 0
_diffrn_reflns_theta_max 24.9992
_diffrn_reflns_theta_min 3.09088
_diffrn_standards_decay_% -0.2
_diffrn_standards_interval_count 300
_diffrn_standards_number 4
_exptl_absorpt_coefficient_mu 0.9824
_exptl_absorpt_correction_type none
_exptl_absorpt_process_details none
_exptl_crystal_colour black
_exptl_crystal_density_diffrn 1.495
_exptl_crystal_density_method 'not measured'
_exptl_crystal_description 'near cube'
_exptl_crystal_F_000 1264
_exptl_crystal_size_max .34
_exptl_crystal_size_mid .30
_exptl_crystal_size_min .28
_refine_diff_density_max 0.87
_refine_diff_density_min -0.69
_refine_ls_abs_structure_details none
_refine_ls_extinction_coef 0.00000021(13)
_refine_ls_extinction_expression
;
Larson, A. C. (1967).  Acta Cryst. 23, p. 664.  Eq. (3)
;
_refine_ls_extinction_method Zachariasen
_refine_ls_goodness_of_fit_ref 2.7341
_refine_ls_matrix_type full
_refine_ls_number_parameters 377
_refine_ls_number_reflns 3967
_refine_ls_R_factor_gt 0.0575
_refine_ls_shift/su_max 0.101
_refine_ls_structure_factor_coef F
_refine_ls_weighting_details w^-1^=\s^2^(F)+(.03F)^2^
_refine_ls_weighting_scheme calc
_refine_ls_wR_factor_ref 0.0589
_reflns_number_gt 3914
_reflns_number_total 4766
_reflns_threshold_expression F^2^>2.33\s(F^2^)
_cod_data_source_file ic0105617_2.cif
_cod_data_source_block MSC98171
_cod_original_cell_volume 2711.9(6)
_cod_original_sg_symbol_H-M 'P 21/n'
_cod_database_code 4317543

loop_
_symmetry_equiv_pos_as_xyz
x,y,z
1/2-x,1/2+y,1/2-z
1/2+x,1/2-y,1/2+z
-x,-y,-z

loop_
_atom_site_label
_atom_site_type_symbol
_atom_site_fract_x
_atom_site_fract_y
_atom_site_fract_z
_atom_site_U_iso_or_equiv
_atom_site_adp_type
_atom_site_occupancy
_atom_site_disorder_group
_atom_site_disorder_assembly
MN1 MN 0.22781(3) 0.602877(19) 0.07531(2) 0.02042(11) Uani 1 0 .
MN2 MN 0.07805(8) 0.43824(4) 0.03850(5) 0.0242(2) Uani 0.5 0 .
MN2A MN 0.01297(7) 0.45135(4) 0.07488(4) 0.0147(2) Uani 0.5 0 .
O3 O 0.06938(14) 0.54688(8) 0.04338(9) 0.0213(5) Uani 1 0 .
O4 O 0.38524(16) 0.66223(9) 0.10665(11) 0.0303(5) Uani 1 0 .
C5 C 0.4059(2) 0.71551(13) 0.16401(18) 0.0335(8) Uani 1 0 .
C6 C 0.3151(3) 0.73683(15) 0.22024(19) 0.0384(9) Uani 1 0 .
C7 C 0.1926(2) 0.70058(15) 0.22087(17) 0.0350(8) Uani 1 0 .
O8 O 0.14718(16) 0.64775(10) 0.16743(11) 0.0343(6) Uani 1 0 .
C9 C 0.5372(3) 0.75348(16) 0.1689(2) 0.0481(10) Uani 1 0 .
C10 C 0.5739(4) 0.8147(2) 0.2250(4) 0.101(2) Uani 1 0 .
C11 C 0.6989(4) 0.8456(3) 0.2298(5) 0.141(3) Uani 1 0 .
C12 C 0.7886(4) 0.8173(3) 0.1817(4) 0.115(2) Uani 1 0 .
C13 C 0.7556(3) 0.7583(2) 0.1235(3) 0.0788(16) Uani 1 0 .
C14 C 0.6302(3) 0.72578(18) 0.1180(2) 0.0540(12) Uani 1 0 .
C15 C 0.1029(3) 0.72132(17) 0.28582(18) 0.0425(10) Uani 1 0 .
C16 C 0.1222(3) 0.78730(18) 0.3374(2) 0.0532(11) Uani 1 0 .
C17 C 0.0346(4) 0.8057(2) 0.3946(2) 0.0637(13) Uani 1 0 .
C18 C -0.0702(4) 0.7584(3) 0.4037(2) 0.0822(17) Uani 1 0 .
C19 C -0.0896(5) 0.6907(3) 0.3552(3) 0.0927(19) Uani 1 0 .
C20 C -0.0027(4) 0.6729(2) 0.2958(2) 0.0652(13) Uani 1 0 .
O21 O 0.30018(16) 0.51352(11) 0.16873(11) 0.0349(6) Uani 1 0 .
C22 C 0.2316(3) 0.47431(16) 0.21005(18) 0.0389(9) Uani 1 0 .
O23 O 0.1275(3) 0.44186(18) 0.17788(19) 0.1262(14) Uani 1 0 .
C24 C 0.2726(3) 0.4620(2) 0.3060(2) 0.0605(12) Uani 1 0 .
C25 C 0.3755(8) 0.5071(4) 0.3473(3) 0.185(4) Uani 1 0 .
O26 O 0.31874(15) 0.55928(9) -0.01495(11) 0.0268(5) Uani 1 0 .
C27 C 0.2923(3) 0.5143(3) -0.0730(3) 0.0958(19) Uani 1 0 .
O28 O 0.2374(3) 0.43984(18) -0.0331(2) 0.0336(12) Uani 0.5 0 .
C29 C 0.3835(3) 0.49001(16) -0.13294(17) 0.0381(9) Uani 1 0 .
C30 C 0.3162(5) 0.4497(2) -0.2128(2) 0.0817(17) Uani 1 0 .
O31 O 0.35072(17) 0.19586(10) 0.50847(12) 0.0370(6) Uani 1 0 .
C32 C 0.5399(3) -0.21284(15) 0.4602(2) 0.0428(10) Uani 1 0 .
O33 O 0.0313(3) 0.34099(19) 0.0849(2) 0.0238(11) Uani 0.5 0 .
C34 C 0.9987(3) 0.20418(18) 0.0570(3) 0.0756(16) Uani 1 0 .
C35 C 0.3894(11) 0.3497(6) 0.5330(9) 0.067(5) Uani 0.5 0 .
O28A O 0.8351(3) 0.47205(18) 0.12173(18) 0.0216(10) Uani 0.5 0 .
O33A O 0.5730(3) 0.1719(2) 0.5343(3) 0.0369(13) Uani 0.5 0 .
C35A C 0.4306(9) 0.3503(6) 0.5002(7) 0.049(3) Uani 0.5 0 .
C36 O 0.5558(10) 0.0194(5) -0.0065(8) 0.040(2) Uiso 0.25 0 .
C37 C 0.2502(6) 0.0501(3) -0.0306(3) 0.0275(13) Uiso 0.5 0 .
C38 C 0.2796(6) 0.0260(4) -0.0407(4) 0.0372(15) Uiso 0.5 0 .
C39 C 0.001(2) 0.4981(9) 0.4734(8) 0.102(4) Uiso 0.5 0 .
C40 C 0.9198(13) 0.4205(7) 0.4738(8) 0.052(3) Uiso 0.25 0 .
C41 C 0.9081(16) 0.5085(9) 0.4549(10) 0.137(5) Uiso 0.5 0 .
H1 H 0.5094 0.8351 0.2618 0.1093 Uiso 1 0 .
H2 H 0.7278 0.8854 0.2732 0.1419 Uiso 1 0 .
H3 H 0.8776 0.8398 0.1871 0.1217 Uiso 1 0 .
H4 H 0.8201 0.7392 0.0862 0.0917 Uiso 1 0 .
H5 H 0.6046 0.6839 0.0778 0.0672 Uiso 1 0 .
H6 H 0.1993 0.82 0.3318 0.0671 Uiso 1 0 .
H7 H 0.046 0.8517 0.4291 0.0769 Uiso 1 0 .
H8 H -0.134 0.7726 0.4422 0.0962 Uiso 1 0 .
H9 H -0.1622 0.6553 0.3654 0.1049 Uiso 1 0 .
H10 H -0.016 0.6272 0.2591 0.0763 Uiso 1 0 .
H11 H 0.1955 0.4707 0.3349 0.074 Uiso 1 0 .
H12 H 0.298 0.4095 0.3148 0.074 Uiso 1 0 .
H13 H 0.4534 0.4983 0.3205 0.1956 Uiso 1 0 .
H14 H 0.351 0.5595 0.3404 0.1956 Uiso 1 0 .
H16 H 0.3929 0.4949 0.4073 0.1956 Uiso 1 0 .
H16 H 0.4305 0.534 -0.1508 0.0512 Uiso 1 0 .
H17 H 0.4494 0.4564 -0.1019 0.0512 Uiso 1 0 .
H18 H 0.2527 0.4824 -0.2455 0.0945 Uiso 1 0 .
H19 H 0.3799 0.4339 -0.2499 0.0945 Uiso 1 0 .
H20 H 0.271 0.4049 -0.1964 0.0945 Uiso 1 0 .
H21 H -0.0282 0.8022 -0.1188 0.082 Uiso 0.5 0 .
H22 H -0.0764 0.8073 -0.0281 0.082 Uiso 0.5 0 .
H23 H 0.184 0.8412 -0.0573 0.1039 Uiso 0.5 0 .
H24 H 0.0803 0.9026 -0.0396 0.1039 Uiso 0.5 0 .
H25 H 0.1362 0.8459 0.0337 0.1039 Uiso 0.5 0 .
H21A H 0.0183 0.8085 -0.1151 0.0894 Uiso 0.5 0 .
H22A H -0.0921 0.8009 -0.0553 0.0894 Uiso 0.5 0 .
H12A H 0.1615 0.8484 -0.0013 0.0672 Uiso 0.5 0 .
H24A H 0.0371 0.9011 -0.0154 0.0672 Uiso 0.5 0 .
H25A H 0.0514 0.8405 0.0586 0.0672 Uiso 0.5 0 .

loop_
_atom_site_aniso_label
_atom_site_aniso_U_11
_atom_site_aniso_U_22
_atom_site_aniso_U_33
_atom_site_aniso_U_12
_atom_site_aniso_U_13
_atom_site_aniso_U_23
MN1 0.0163(5) 0.0191(15) 0.0253(16) -0.00346(14) 0.00062(13) -0.00339(15)
MN2 0.0216(7) 0.0161(13) 0.033(2) -0.0020(3) -0.0026(3) 0.0028(3)
MN2A 0.0111(5) 0.0170(14) 0.0159(11) -0.0014(3) 0.0019(3) -0.0016(3)
O3 0.0201(10) 0.0194(17) 0.0239(17) -0.0046(6) 0.0012(6) -0.0023(7)
O4 0.0208(10) 0.025(2) 0.043(3) -0.0072(7) -0.0012(7) -0.0054(8)
C5 0.0286(16) 0.0183(19) 0.049(3) 0.0011(10) -0.0111(12) -0.0028(12)
C6 0.0292(16) 0.029(3) 0.052(4) 0.0033(11) -0.0117(12) -0.0109(13)
C7 0.0299(16) 0.033(3) 0.038(3) 0.0081(11) -0.0107(11) -0.0125(12)
O8 0.0263(12) 0.038(3) 0.039(3) -0.0052(8) 0.0043(8) -0.0205(8)
C9 0.0261(16) 0.033(3) 0.080(6) -0.0082(12) -0.0105(14) -0.0073(15)
C10 0.043(2) 0.068(6) 0.188(13) -0.0162(19) 0.002(3) -0.077(3)
C11 0.048(3) 0.091(8) 0.279(19) -0.028(2) 0.005(4) -0.110(4)
C12 0.047(3) 0.073(7) 0.215(15) -0.036(2) -0.015(3) -0.033(4)
C13 0.043(2) 0.077(7) 0.116(8) -0.0296(19) 0.010(2) -0.012(2)
C14 0.039(2) 0.047(4) 0.074(5) -0.0186(15) -0.0007(16) -0.0033(16)
C15 0.0365(19) 0.051(4) 0.037(3) 0.0136(13) -0.0050(12) -0.0195(13)
C16 0.044(2) 0.055(5) 0.054(4) 0.0206(15) -0.0146(14) -0.0288(16)
C17 0.055(3) 0.073(6) 0.055(4) 0.0337(19) -0.0193(16) -0.0400(19)
C18 0.081(4) 0.115(10) 0.051(4) 0.034(3) 0.012(2) -0.036(2)
C19 0.099(4) 0.115(10) 0.073(5) -0.012(3) 0.042(2) -0.044(3)
C20 0.066(3) 0.076(7) 0.058(4) -0.0064(19) 0.0259(17) -0.0339(19)
O21 0.0229(11) 0.047(4) 0.034(2) 0.0038(8) 0.0027(7) 0.0136(9)
C22 0.0386(19) 0.034(3) 0.040(3) -0.0080(13) -0.0082(12) 0.0091(12)
O23 0.119(4) 0.120(10) 0.110(7) -0.102(2) -0.0914(19) 0.093(2)
C24 0.058(3) 0.078(7) 0.043(3) -0.0092(18) -0.0020(15) 0.0212(17)
C25 0.324(13) 0.140(12) 0.057(5) -0.138(6) -0.091(4) 0.044(3)
O26 0.0183(10) 0.028(2) 0.035(2) -0.0040(7) 0.0050(7) -0.0054(8)
C27 0.034(2) 0.158(13) 0.103(7) -0.052(2) 0.036(2) -0.095(3)
O28 0.028(2) 0.023(3) 0.050(4) -0.0007(15) 0.0100(16) -0.0052(16)
C29 0.0291(16) 0.049(4) 0.038(3) 0.0123(12) 0.0109(11) -0.0027(13)
C30 0.147(6) 0.055(5) 0.043(3) 0.015(2) 0.010(2) -0.0106(17)
O31 0.0236(12) 0.029(2) 0.058(4) 0.0009(8) 0.0037(8) -0.0159(9)
C32 0.041(2) 0.022(2) 0.060(4) 0.0086(12) -0.0132(14) -0.0100(13)
O33 0.026(2) 0.019(2) 0.025(2) 0.0019(14) -0.0011(15) -0.0031(15)
C34 0.048(2) 0.025(3) 0.146(10) -0.0003(15) -0.013(2) 0.020(2)
C35 0.047(6) 0.022(4) 0.131(14) -0.001(4) 0.003(5) -0.007(6)
O28A 0.0185(17) 0.029(3) 0.0179(19) 0.0010(13) 0.0037(12) 0.0003(13)
O33A 0.023(2) 0.017(2) 0.068(5) -0.0019(15) -0.0040(19) -0.0054(19)
C35A 0.037(6) 0.035(5) 0.072(8) -0.000(4) -0.004(4) 0.011(4)

loop_
_atom_type_symbol
_atom_type_description
_atom_type_scat_dispersion_real
_atom_type_scat_dispersion_imag
_atom_type_scat_source
MN Mn 0.295 0.729 'International Tables Vol. IV (1974) Table 2.2B'
O O 0.008 0.006 'International Tables Vol. IV (1974) Table 2.2B'
C C 0.002 0.002 'International Tables Vol. IV (1974) Table 2.2B'
H H 0 0 'International Tables Vol. IV (1974) Table 2.2B'

loop_
_geom_angle_atom_site_label_1
_geom_angle_atom_site_label_2
_geom_angle_atom_site_label_3
_geom_angle
_geom_angle_site_symmetry_1
_geom_angle_site_symmetry_2
_geom_angle_site_symmetry_3
_geom_angle_publ_flag
O3 MN1 O4 178.31(7) . . . no
O3 MN1 O8 88.45(7) . . . no
O3 MN1 O21 89.86(7) . . . no
O3 MN1 O26 94.52(7) . . . no
O3 MN1 O31 90.24(6) . . 2_555 no
O4 MN1 O8 90.87(7) . . . no
O4 MN1 O21 91.64(7) . . . no
O4 MN1 O26 86.18(7) . . . no
O4 MN1 O31 88.20(7) . . 2_555 no
O8 MN1 O21 86.53(7) . . . no
O8 MN1 O26 176.91(7) . . . no
O8 MN1 O31 88.75(8) . . 2_555 no
O21 MN1 O26 92.62(7) . . . no
O21 MN1 O31 175.28(7) . . 2_555 no
O26 MN1 O31 92.08(7) . . 2_555 no
MN2A MN2 O3 79.07(8) . . 4_565 no
MN2A MN2 O3 72.34(7) . . . no
MN2A MN2 O23 58.92(12) . . . no
MN2A MN2 O28 164.39(12) . . . no
MN2A MN2 O33 76.56(12) . . . no
MN2A MN2 O33A 104.09(15) . . 3_454 no
O3 MN2 O3 81.29(7) 4_565 . . no
O3 MN2 O23 137.98(12) 4_565 . . no
O3 MN2 O23 86.35(10) . . . no
O3 MN2 O28 104.31(12) 4_565 . . no
O3 MN2 O28 92.93(10) . . . no
O3 MN2 O33 99.40(11) 4_565 . . no
O3 MN2 O33 148.18(13) . . . no
O3 MN2 O33A 95.92(12) 4_565 . 3_454 no
O3 MN2 O33A 175.78(13) . . 3_454 no
O23 MN2 O28 116.36(14) . . . no
O23 MN2 O33 71.82(12) . . . no
O23 MN2 O33A 93.71(16) . . 3_454 no
O28 MN2 O33 117.25(15) . . . no
O28 MN2 O33A 90.82(16) . . 3_454 no
O33 MN2 O33A 28.98(13) . . 3_454 no
MN2 MN2A O3 71.53(7) . . 4_565 no
MN2 MN2A O3 78.36(8) . . . no
MN2 MN2A O23 94.85(14) . . . no
MN2 MN2A O33 74.99(12) . . . no
MN2 MN2A O28A 163.48(11) . . 1_455 no
MN2 MN2A O33A 52.77(11) . . 3_454 no
O3 MN2A O3 80.96(7) 4_565 . . no
O3 MN2A O23 166.36(14) 4_565 . . no
O3 MN2A O23 97.37(9) . . . no
O3 MN2A O33 152.52(13) . . . no
O3 MN2A O33 96.71(11) 4_565 . . no
O3 MN2A O28A 104.47(10) . . 1_455 no
O3 MN2A O28A 92.66(10) 4_565 . 1_455 no
O3 MN2A O33A 81.57(11) 4_565 . 3_454 no
O3 MN2A O33A 131.07(12) . . 3_454 no
O23 MN2A O33 78.47(14) . . . no
O23 MN2A O28A 100.84(15) . . 1_455 no
O23 MN2A O33A 89.60(16) . . 3_454 no
O33 MN2A O28A 102.99(14) . . 1_455 no
O33 MN2A O33A 23.66(12) . . 3_454 no
O28A MN2A O33A 121.69(13) 1_455 . 3_454 no
MN1 O3 MN2 133.44(9) . . 4_565 no
MN1 O3 MN2 119.09(8) . . . no
MN1 O3 MN2A 119.18(8) . . 4_565 no
MN1 O3 MN2A 132.94(9) . . . no
MN2 O3 MN2 98.71(7) 4_565 . . no
MN2 O3 MN2A 29.41(4) 4_565 . 4_565 no
MN2 O3 MN2A 93.34(7) 4_565 . . no
MN2 O3 MN2A 29.31(4) . . . no
MN2 O3 MN2A 89.69(7) . . 4_565 no
MN2A O3 MN2A 99.04(7) 4_565 . . no
MN1 O4 C5 128.42(17) . . . no
MN1 O8 C7 128.74(17) . . . no
MN1 O21 C22 125.87(17) . . . no
MN2 O23 MN2A 26.23(5) . . . no
MN2 O23 C22 119.0(2) . . . no
MN2A O23 C22 134.8(2) . . . no
MN1 O26 C27 136.24(18) . . . no
MN2 O28 C27 124.1(2) . . . no
MN1 O31 C32 132.84(17) 2_545 . 4_656 no
MN2 O33 MN2A 28.45(5) . . . no
MN2 O33 O33A 75.4(3) . . 3_454 no
MN2 O33 C32 125.1(2) . . 2_555 no
MN2A O33 O33A 102.5(3) . . 3_454 no
MN2A O33 C32 128.7(2) . . 2_555 no
O33A O33 C32 71.0(3) 3_454 . 2_555 no
MN2A O28A C27 128.0(2) 1_655 . 4_665 no
MN2 O33A MN2A 23.14(5) 3_555 . 3_555 no
MN2 O33A O33 75.6(3) 3_555 . 3_555 no
MN2 O33A C32 122.8(3) 3_555 . 4_656 no
MN2A O33A O33 53.9(3) 3_555 . 3_555 no
MN2A O33A C32 102.4(2) 3_555 . 4_656 no
O33 O33A C32 66.9(3) 3_555 . 4_656 no
C36 C36 C38 116.0(10) 4_655 . 4_655 no
C36 C36 C39 25.9(11) 4_655 . 2_545 no
C36 C36 C39 35.7(13) 4_655 . 3_554 no
C36 C36 C40 64.2(8) 4_655 . 2_645 no
C36 C36 C40 70.8(9) 4_655 . 3_454 no
C36 C36 C41 32.0(6) 4_655 . 3_454 no
C36 C36 C41 90.5(15) 4_655 . 2_645 no
C38 C36 C39 101.6(15) 4_655 . 2_545 no
C38 C36 C39 128.0(17) 4_655 . 3_554 no
C38 C36 C40 54.1(5) 4_655 . 2_645 no
C38 C36 C40 163.6(9) 4_655 . 3_454 no
C38 C36 C41 137.6(7) 4_655 . 3_454 no
C38 C36 C41 46.1(13) 4_655 . 2_645 no
C39 C36 C39 62(2) 2_545 . 3_554 no
C39 C36 C40 61.1(9) 2_545 . 2_645 no
C39 C36 C40 78.4(12) 2_545 . 3_454 no
C39 C36 C40 66.7(16) 3_554 . 3_454 no
C39 C36 C40 76.6(17) 3_554 . 2_645 no
C39 C36 C41 66.3(14) 2_545 . 2_645 no
C39 C36 C41 57.0(13) 2_545 . 3_454 no
C39 C36 C41 12.0(16) 3_554 . 3_454 no
C39 C36 C41 124(2) 3_554 . 2_645 no
C40 C36 C40 134.9(7) 2_645 . 3_454 no
C40 C36 C41 84.1(7) 2_645 . 3_454 no
C40 C36 C41 60.0(13) 2_645 . 2_645 no
C40 C36 C41 56.0(7) 3_454 . 3_454 no
C40 C36 C41 122.0(15) 3_454 . 2_645 no
C41 C36 C41 122.5(14) 3_454 . 2_645 no
O4 C5 C6 124.3(2) . . . no
O4 C5 C9 114.9(2) . . . no
C6 C5 C9 120.8(2) . . . no
C5 C6 C7 123.0(2) . . . no
O8 C7 C6 124.3(2) . . . no
O8 C7 C15 114.3(2) . . . no
C6 C7 C15 121.3(2) . . . no
C5 C9 C10 122.4(3) . . . no
C5 C9 C14 119.2(3) . . . no
C10 C9 C14 118.4(3) . . . no
C9 C10 C11 120.1(4) . . . no
C9 C10 H1 119.6(3) . . . no
C11 C10 H1 120.3(4) . . . no
C10 C11 C12 121.0(4) . . . no
C10 C11 H2 120.1(5) . . . no
C12 C11 H2 118.6(4) . . . no
C11 C12 C13 121.0(4) . . . no
C11 C12 H3 119.3(5) . . . no
C13 C12 H3 119.7(6) . . . no
C12 C13 C14 119.1(4) . . . no
C12 C13 H4 120.9(4) . . . no
C14 C13 H4 120.1(4) . . . no
C9 C14 C13 120.5(3) . . . no
C9 C14 H5 118.8(3) . . . no
C13 C14 H5 120.7(4) . . . no
C7 C15 C16 122.3(3) . . . no
C7 C15 C20 118.5(2) . . . no
C16 C15 C20 119.2(3) . . . no
C15 C16 C17 120.5(3) . . . no
C15 C16 H6 118.7(3) . . . no
C17 C16 H6 120.8(3) . . . no
C16 C17 C18 120.2(3) . . . no
C16 C17 H7 120.9(4) . . . no
C18 C17 H7 118.9(4) . . . no
C17 C18 C19 120.6(3) . . . no
C17 C18 H8 120.0(4) . . . no
C19 C18 H8 119.3(5) . . . no
C18 C19 C20 119.2(4) . . . no
C18 C19 H9 119.7(4) . . . no
C20 C19 H9 121.1(4) . . . no
C15 C20 C19 120.2(3) . . . no
C15 C20 H10 118.7(3) . . . no
C19 C20 H10 121.1(4) . . . no
O21 C22 O23 124.2(3) . . . no
O21 C22 C24 120.0(2) . . . no
O23 C22 C24 115.8(3) . . . no
C22 C24 C25 117.4(3) . . . no
C22 C24 H11 107.7(3) . . . no
C22 C24 H12 108.1(3) . . . no
C25 C24 H11 107.6(5) . . . no
C25 C24 H12 107.9(4) . . . no
H11 C24 H12 107.7(3) . . . no
C24 C25 H13 108.9(5) . . . no
C24 C25 H14 109.1(6) . . . no
C24 C25 H16 110.5(5) . . . no
H13 C25 H14 109.0(5) . . . no
H13 C25 H16 109.7(7) . . . no
H14 C25 H16 109.7(7) . . . no
O26 C27 O28 107.7(3) . . . no
O26 C27 O28A 112.4(4) . . 4_665 no
O26 C27 C29 124.9(3) . . . no
O28 C27 O28A 90.1(2) . . 4_665 no
O28 C27 C29 107.2(3) . . . no
O28A C27 C29 108.7(3) 4_665 . . no
C27 C29 C30 113.8(3) . . . no
C27 C29 H17 108.4(3) . . . no
C30 C29 H17 109.1(3) . . . no
C29 C30 H18 110.6(3) . . . no
C29 C30 H19 111.2(4) . . . no
C29 C30 H20 110.2(3) . . . no
H18 C30 H19 108.3(3) . . . no
H18 C30 H20 108.6(5) . . . no
H19 C30 H20 107.8(3) . . . no
O31 C32 O33 116.6(3) 4_656 . 2_545 no
O31 C32 O33A 126.1(3) 4_656 . 4_656 no
O31 C32 C34 121.1(3) 4_656 . 2_645 no
O33 C32 O33A 42.1(2) 2_545 . 4_656 no
O33 C32 C34 118.6(3) 2_545 . 2_645 no
O33A C32 C34 108.4(3) 4_656 . 2_645 no
C32 C34 C35 113.8(5) 2_655 . 3_554 no
C32 C34 C35A 116.4(6) 2_655 . 3_554 no
C32 C34 H21 108.7(3) 2_655 . 4_665 no
C32 C34 H22 108.6(3) 2_655 . 4_665 no
C32 C34 H21A 108.0(3) 2_655 . 4_665 no
C32 C34 H22A 108.5(3) 2_655 . 4_665 no
C35 C34 C35A 28.1(5) 3_554 . 3_554 no
C35 C34 H21 107.2(6) 3_554 . 4_665 no
C35 C34 H22 112.4(5) 3_554 . 4_665 no
C35 C34 H21A 82.0(5) 3_554 . 4_665 no
C35 C34 H22A 130.7(5) 3_554 . 4_665 no
C35A C34 H21 126.5(5) 3_554 . 4_665 no
C35A C34 H22 86.1(5) 3_554 . 4_665 no
C35A C34 H21A 106.8(5) 3_554 . 4_665 no
C35A C34 H22A 108.8(5) 3_554 . 4_665 no
H21 C34 H22 105.7(3) 4_665 . 4_665 no
H21 C34 H21A 28.75(13) 4_665 . 4_665 no
H21 C34 H22A 81.1(3) 4_665 . 4_665 no
H22 C34 H21A 129.7(4) 4_665 . 4_665 no
H22 C34 H22A 26.53(10) 4_665 . 4_665 no
H21A C34 H22A 108.1(4) 4_665 . 4_665 no
C34 C35 C35A 71.8(16) 3_455 . . no
C34 C35 H23 115.6(11) 3_455 . 2_545 no
C34 C35 H24 111.6(10) 3_455 . 2_545 no
C34 C35 H25 106.9(8) 3_455 . 2_545 no
C34 C35 H12A 130.8(13) 3_455 . 2_545 no
C34 C35 H24A 93.8(7) 3_455 . 2_545 no
C35A C35 H23 158(3) . . 2_545 no
C35A C35 H24 81.4(17) . . 2_545 no
C35A C35 H25 50.9(16) . . 2_545 no
C35A C35 H12A 87(2) . . 2_545 no
C35A C35 H24A 52.0(15) . . 2_545 no
H23 C35 H24 112.5(11) 2_545 . 2_545 no
H23 C35 H25 107.6(12) 2_545 . 2_545 no
H23 C35 H12A 72.3(9) 2_545 . 2_545 no
H23 C35 H24A 141.9(11) 2_545 . 2_545 no
H24 C35 H25 101.4(11) 2_545 . 2_545 no
H24 C35 H12A 108.1(14) 2_545 . 2_545 no
H24 C35 H24A 29.9(3) 2_545 . 2_545 no
H25 C35 H12A 36.2(7) 2_545 . 2_545 no
H25 C35 H24A 84.3(8) 2_545 . 2_545 no
H12A C35 H24A 107.3(13) 2_545 . 2_545 no
C34 C35A C35 80.1(18) 3_455 . . no
C34 C35A H24 106.9(9) 3_455 . 2_545 no
C34 C35A H25 129.8(11) 3_455 . 2_545 no
C34 C35A H12A 111.6(8) 3_455 . 2_545 no
C34 C35A H24A 110.5(10) 3_455 . 2_545 no
C34 C35A H25A 109.2(9) 3_455 . 2_545 no
C35 C35A H24 60.1(16) . . 2_545 no
C35 C35A H25 86.4(18) . . 2_545 no
C35 C35A H12A 44.8(14) . . 2_545 no
C35 C35A H24A 93.1(19) . . 2_545 no
C35 C35A H25A 152(2) . . 2_545 no
H24 C35A H25 107.3(10) 2_545 . 2_545 no
H24 C35A H12A 81.0(7) 2_545 . 2_545 no
H24 C35A H24A 33.5(4) 2_545 . 2_545 no
H24 C35A H25A 134.9(11) 2_545 . 2_545 no
H25 C35A H12A 41.7(5) 2_545 . 2_545 no
H25 C35A H24A 118.4(12) 2_545 . 2_545 no
H25 C35A H25A 67.6(8) 2_545 . 2_545 no
H12A C35A H24A 109.4(10) 2_545 . 2_545 no
H12A C35A H25A 109.1(12) 2_545 . 2_545 no
H24A C35A H25A 106.9(9) 2_545 . 2_545 no
C38 C37 C40 71.1(10) . . 3_454 no
C38 C37 C41 22.5(10) . . 3_454 no
C40 C37 C41 49.6(6) 3_454 . 3_454 no
C36 C38 C37 133.6(12) 4_655 . . no
C36 C38 C40 60.2(6) 4_655 . 3_454 no
C36 C38 C41 25.2(6) 4_655 . 3_454 no
C37 C38 C40 90.9(11) . . 3_454 no
C37 C38 C41 149.1(13) . . 3_454 no
C40 C38 C41 59.4(7) 3_454 . 3_454 no
C36 C39 C36 118(2) 2_555 . 3_455 no
C36 C39 C39 45.8(18) 2_555 . 4_566 no
C36 C39 C39 73(3) 3_455 . 4_566 no
C36 C39 C40 71.9(10) 2_555 . 4_666 no
C36 C39 C40 89.1(12) 2_555 . 1_455 no
C36 C39 C40 90.3(18) 3_455 . 1_455 no
C36 C39 C40 81.8(16) 3_455 . 4_666 no
C36 C39 C41 89.1(11) 2_555 . 4_666 no
C36 C39 C41 54.5(16) 2_555 . 1_455 no
C36 C39 C41 160(3) 3_455 . 1_455 no
C36 C39 C41 31.8(15) 3_455 . 4_666 no
C39 C39 C40 89(2) 4_566 . 1_455 no
C39 C39 C40 63.0(18) 4_566 . 4_666 no
C39 C39 C41 98(3) 4_566 . 1_455 no
C39 C39 C41 45(2) 4_566 . 4_666 no
C40 C39 C40 152.2(8) 1_455 . 4_666 no
C40 C39 C41 71.4(15) 1_455 . 1_455 no
C40 C39 C41 102.6(11) 1_455 . 4_666 no
C40 C39 C41 110.3(16) 4_666 . 1_455 no
C40 C39 C41 58.3(8) 4_666 . 4_666 no
C41 C39 C41 142.5(15) 1_455 . 4_666 no
C36 C40 C36 45.1(7) 2_655 . 3_555 no
C36 C40 C37 80.1(7) 2_655 . 3_555 no
C36 C40 C37 124.8(8) 3_555 . 3_555 no
C36 C40 C38 65.6(6) 2_655 . 3_555 no
C36 C40 C38 108.8(8) 3_555 . 3_555 no
C36 C40 C39 23.0(7) 3_555 . 1_655 no
C36 C40 C39 29.8(7) 2_655 . 1_655 no
C36 C40 C39 21.7(6) 2_655 . 4_666 no
C36 C40 C39 29.7(6) 3_555 . 4_666 no
C36 C40 C41 28.1(6) 2_655 . . no
C36 C40 C41 58.2(8) 3_555 . . no
C37 C40 C38 18.0(3) 3_555 . 3_555 no
C37 C40 C39 99.2(10) 3_555 . 4_666 no
C37 C40 C39 104.3(11) 3_555 . 1_655 no
C37 C40 C41 70.3(8) 3_555 . . no
C38 C40 C39 86.4(10) 3_555 . 4_666 no
C38 C40 C39 87.1(11) 3_555 . 1_655 no
C38 C40 C41 52.5(7) 3_555 . . no
C39 C40 C39 27.8(8) 4_666 . 1_655 no
C39 C40 C41 47.0(9) 4_666 . . no
C39 C40 C41 35.4(9) 1_655 . . no
C36 C41 C36 57.5(14) 2_655 . 3_555 no
C36 C41 C37 105.3(15) 2_655 . 3_555 no
C36 C41 C37 122.4(8) 3_555 . 3_555 no
C36 C41 C38 108.8(17) 2_655 . 3_555 no
C36 C41 C38 130.8(10) 3_555 . 3_555 no
C36 C41 C39 24.7(12) 2_655 . 4_666 no
C36 C41 C39 59.2(13) 2_655 . 1_655 no
C36 C41 C39 8.4(11) 3_555 . 1_655 no
C36 C41 C39 34.0(8) 3_555 . 4_666 no
C36 C41 C40 91.9(15) 2_655 . . no
C36 C41 C40 65.8(8) 3_555 . . no
C37 C41 C38 8.4(4) 3_555 . 3_555 no
C37 C41 C39 110.0(10) 3_555 . 4_666 no
C37 C41 C39 130.8(16) 3_555 . 1_655 no
C37 C41 C40 60.1(7) 3_555 . . no
C38 C41 C39 116.4(12) 3_555 . 4_666 no
C38 C41 C39 139.1(18) 3_555 . 1_655 no
C38 C41 C40 68.1(8) 3_555 . . no
C39 C41 C39 37.5(15) 4_666 . 1_655 no
C39 C41 C40 74.7(10) 4_666 . . no
C39 C41 C40 73.3(14) 1_655 . . no
C34 H21 H21A 75.1(2) 4_665 . . no
C34 H22 H22A 73.7(2) 4_665 . . no
C35 H23 H12A 42.4(9) 2_555 . . no
C35 H24 C35A 38.5(6) 2_555 . 2_555 no
C35 H24 H24A 97.8(6) 2_555 . . no
C35A H24 H24A 59.9(4) 2_555 . . no
C35 H25 C35A 42.7(7) 2_555 . 2_555 no
C35 H25 H12A 38.2(6) 2_555 . . no
C35 H25 H25A 106.5(6) 2_555 . . no
C35A H25 H12A 80.8(6) 2_555 . . no
C35A H25 H25A 64.2(6) 2_555 . . no
H12A H25 H25A 144.574(4) . . . no
C34 H21A H21 76.2(2) 4_665 . . no
C34 H22A H22 79.8(3) 4_665 . . no
C35 H12A C35A 48.3(11) 2_555 . 2_555 no
C35 H12A H23 65.3(9) 2_555 . . no
C35 H12A H25 105.7(9) 2_555 . . no
C35A H12A H23 113.1(7) 2_555 . . no
C35A H12A H25 57.5(7) 2_555 . . no
H23 H12A H25 164.765(2) . . . no
C35 H24A C35A 34.9(7) 2_555 . 2_555 no
C35 H24A H24 52.3(5) 2_555 . . no
C35A H24A H24 86.6(5) 2_555 . . no
C35A H25A H25 48.2(6) 2_555 . . no

loop_
_geom_bond_atom_site_label_1
_geom_bond_atom_site_label_2
_geom_bond_distance
_geom_bond_site_symmetry_1
_geom_bond_site_symmetry_2
_geom_bond_publ_flag
MN1 O3 1.8861(15) . . no
MN1 O4 1.9079(16) . . no
MN1 O8 1.9057(17) . . no
MN1 O21 2.1849(17) . . no
MN1 O26 1.9317(16) . . no
MN1 O31 2.1612(17) . 2_555 no
MN1 O31 2.1612(17) . 2_555 no
MN2 MN2A 0.9515(9) . . no
MN2 O3 1.8381(16) . 4_565 no
MN2 O3 1.9038(16) . . no
MN2 O23 2.146(3) . . no
MN2 O28 2.079(3) . . no
MN2 O33 1.929(3) . . no
MN2 O33A 1.928(4) . 3_454 no
MN2A O3 1.8522(16) . . no
MN2A O3 1.9027(16) . 4_565 no
MN2A O23 1.844(2) . . no
MN2A O33 1.943(3) . . no
MN2A O28A 2.064(3) . 1_455 no
MN2A O33A 2.348(4) . 3_454 no
MN2A O33A 2.348(4) . 3_454 no
O4 C5 1.284(3) . . no
O8 C7 1.282(3) . . no
O21 C22 1.218(3) . . no
O23 C22 1.239(3) . . no
O26 C27 1.196(3) . . no
O28 C27 1.575(6) . . no
O31 C32 1.184(3) . 4_656 no
O33 O33A 0.965(4) . 3_454 no
O33 O33A 0.965(4) . 3_454 no
O33 C32 1.324(4) . 2_555 no
O28A C27 1.421(5) . 4_665 no
O28A C27 1.421(5) . 4_665 no
O33A C32 1.361(4) . 4_656 no
O33A C32 1.361(4) . 4_656 no
C36 C36 1.36(2) . 4_655 no
C36 C38 1.899(12) . 4_655 no
C36 C39 0.675(18) . 3_554 no
C36 C39 0.675(18) . 3_554 no
C36 C39 0.899(17) . 2_545 no
C36 C40 1.726(16) . 3_454 no
C36 C40 1.810(16) . 2_645 no
C36 C40 1.810(16) . 2_645 no
C36 C41 0.853(15) . 2_645 no
C36 C41 0.853(15) . 2_645 no
C36 C41 1.608(17) . 3_454 no
C5 C6 1.400(4) . . no
C5 C9 1.479(4) . . no
C6 C7 1.394(4) . . no
C7 C15 1.489(4) . . no
C9 C10 1.396(4) . . no
C9 C14 1.395(4) . . no
C10 C11 1.370(5) . . no
C10 H1 0.991(4) . . no
C11 C12 1.345(7) . . no
C11 H2 0.982(5) . . no
C12 C13 1.380(6) . . no
C12 H3 0.976(4) . . no
C13 C14 1.383(4) . . no
C13 H4 0.986(4) . . no
C14 H5 0.971(3) . . no
C15 C16 1.401(4) . . no
C15 C20 1.389(4) . . no
C16 C17 1.375(4) . . no
C16 H6 0.980(3) . . no
C17 C18 1.368(6) . . no
C17 H7 0.964(3) . . no
C18 C19 1.400(6) . . no
C18 H8 0.970(3) . . no
C19 C20 1.391(4) . . no
C19 H9 0.991(5) . . no
C20 H10 0.979(3) . . no
C22 C24 1.500(4) . . no
C24 C25 1.390(6) . . no
C24 H11 0.963(3) . . no
C24 H12 0.957(4) . . no
C25 H13 0.953(9) . . no
C25 H14 0.953(7) . . no
C25 H16 0.945(4) . . no
C27 C29 1.459(4) . . no
C29 C30 1.501(5) . . no
C29 H17 0.965(3) . . no
C30 H18 0.952(4) . . no
C30 H19 0.962(4) . . no
C30 H20 0.958(4) . . no
C32 C34 1.517(4) . 2_645 no
C32 C34 1.517(4) . 2_645 no
C34 C35 1.462(12) . 3_554 no
C34 C35 1.462(12) . 3_554 no
C34 C35A 1.410(12) . 3_554 no
C34 C35A 1.410(12) . 3_554 no
C34 H21 0.968(4) . 4_665 no
C34 H21 0.968(4) . 4_665 no
C34 H22 0.978(4) . 4_665 no
C34 H21A 0.963(4) . 4_665 no
C34 H21A 0.963(4) . 4_665 no
C34 H22A 0.953(3) . 4_665 no
C35 C35A 0.700(12) . . no
C35 H23 0.890(9) . 2_545 no
C35 H24 0.975(11) . 2_545 no
C35 H25 1.029(14) . 2_545 no
C35 H12A 0.661(14) . 2_545 no
C35 H24A 1.221(10) . 2_545 no
C35 H24A 1.221(10) . 2_545 no
C35A H24 1.112(12) . 2_545 no
C35A H24 1.112(12) . 2_545 no
C35A H25 0.800(11) . 2_545 no
C35A H12A 0.936(9) . 2_545 no
C35A H24A 0.964(12) . 2_545 no
C35A H25A 0.968(10) . 2_545 no
C37 C38 0.551(7) . . no
C37 C40 1.785(14) . 3_454 no
C37 C41 1.938(16) . 3_454 no
C37 C41 1.938(16) . 3_454 no
C38 C40 1.690(14) . 3_454 no
C38 C41 1.444(15) . 3_454 no
C39 C39 0.83(2) . 4_566 no
C39 C40 1.585(19) . 1_455 no
C39 C40 1.778(19) . 4_666 no
C39 C40 1.778(19) . 4_666 no
C39 C41 0.96(2) . 1_455 no
C39 C41 1.35(2) . 4_666 no
C40 C41 1.568(18) . . no
H21 H21A 0.47946(6) . . no
H22 H22A 0.44368(6) . . no
H23 H12A 0.93342(12) . . no
H24 H24A 0.61429(7) . . no
H25 H12A 0.63122(7) . . no
H25 H25A 0.99324(12) . . no
